data_7711161
loop_
_publ_author_name
'Huang, Yi'
'Huang, Junben'
'Zhang, Yong'

_publ_section_title
;
 Wide band gap thiophosphates ASrPS4 (A=Li, Na, K, Rb, Cs): cation size
 effect induced successive structure transformation
;
_journal_name_full 'Dalton Transactions'
_journal_paper_doi 10.1039/D2DT02321K
_journal_year 2022
_chemical_formula_moiety 'C64 H54 N4 P2 Ru2 S4'
_chemical_formula_sum 'C64 H54 N4 P2 Ru2 S4'
_chemical_formula_weight 1271.43
_space_group_crystal_system trigonal
_space_group_IT_number 148
_space_group_name_Hall '-R 3'
_space_group_name_H-M_alt 'R -3 :H'
_atom_sites_solution_hydrogens geom
_audit_creation_method SHELXL-2018/3
_audit_update_record
;
2022-07-08 deposited with the CCDC.	2022-09-05 downloaded from the CCDC.
;
_cell_angle_alpha 90
_cell_angle_beta 90
_cell_angle_gamma 120
_cell_formula_units_Z 9
_cell_length_a 34.2817(3)
_cell_length_b 34.2817(3)
_cell_length_c 13.16739(12)
_cell_measurement_reflns_used 27427
_cell_measurement_temperature 94(2)
_cell_measurement_theta_max 70.2350
_cell_measurement_theta_min 2.6490
_cell_volume 13401.5(2)
_computing_cell_refinement 'CrysAlisPro 1.171.39.20a (Rigaku OD, 2015)'
_computing_data_collection 'CrysAlisPro 1.171.39.20a (Rigaku OD, 2015)'
_computing_data_reduction 'CrysAlisPro 1.171.39.20a (Rigaku OD, 2015)'
_computing_molecular_graphics
;
WinGX (Farrugia, 2012); ORTEP-3 (Farrugia, 2012);
PLATON (Spek, 2009); Olex2 (Dolomanov et al., 2009)
;
_computing_publication_material
;
WinGX (Farrugia, 2012); ORTEP-3 (Farrugia, 2012);
PLATON (Spek, 2009); Olex2 (Dolomanov et al., 2009)
;
_computing_structure_refinement 'SHELXL-2018/3 (Sheldrick, 2015)'
_computing_structure_solution 'SHELXT-2018/2 (Sheldrick, 2015)'
_diffrn_ambient_temperature 94(2)
_diffrn_measured_fraction_theta_full 0.999
_diffrn_measured_fraction_theta_max 0.999
_diffrn_measurement_device_type 'Rigaku XtaLAB Pro: Kappa dual offset/far'
_diffrn_measurement_method '\w scans'
_diffrn_radiation_probe x-ray
_diffrn_radiation_type CuK\a
_diffrn_radiation_wavelength 1.54184
_diffrn_reflns_av_R_equivalents 0.0496
_diffrn_reflns_av_unetI/netI 0.0227
_diffrn_reflns_Laue_measured_fraction_full 0.999
_diffrn_reflns_Laue_measured_fraction_max 0.999
_diffrn_reflns_limit_h_max 41
_diffrn_reflns_limit_h_min -41
_diffrn_reflns_limit_k_max 41
_diffrn_reflns_limit_k_min -39
_diffrn_reflns_limit_l_max 15
_diffrn_reflns_limit_l_min -15
_diffrn_reflns_number 42303
_diffrn_reflns_point_group_measured_fraction_full 0.999
_diffrn_reflns_point_group_measured_fraction_max 0.999
_diffrn_reflns_theta_full 67.684
_diffrn_reflns_theta_max 67.731
_diffrn_reflns_theta_min 3.672
_diffrn_source 'microfocus sealed X-ray tube'
_exptl_absorpt_coefficient_mu 6.254
_exptl_absorpt_correction_T_max 1.000
_exptl_absorpt_correction_T_min 0.376
_exptl_absorpt_correction_type gaussian
_exptl_absorpt_process_details
;
CrysAlisPro 1.171.39.20a (Rigaku Oxford Diffraction, 2015).
Numerical absorption correction based on gaussian integration over
a multifaceted crystal model. Empirical absorption correction using
spherical harmonics, frame scaling and detector area scaling,
implemented in SCALE3 ABSPACK scaling algorithm.
;
_exptl_crystal_colour 'dark red'
_exptl_crystal_density_diffrn 1.418
_exptl_crystal_description plate
_exptl_crystal_F_000 5832
_exptl_crystal_recrystallization_method 'diffusing hexane vapor into a toluene solution'
_exptl_crystal_size_max 0.176
_exptl_crystal_size_mid 0.035
_exptl_crystal_size_min 0.016
_refine_diff_density_max 0.997
_refine_diff_density_min -0.547
_refine_diff_density_rms 0.109
_refine_ls_extinction_method none
_refine_ls_goodness_of_fit_ref 1.046
_refine_ls_hydrogen_treatment constr
_refine_ls_matrix_type full
_refine_ls_number_parameters 508
_refine_ls_number_reflns 5382
_refine_ls_number_restraints 673
_refine_ls_restrained_S_all 1.000
_refine_ls_R_factor_all 0.0519
_refine_ls_R_factor_gt 0.0475
_refine_ls_shift/su_max 0.002
_refine_ls_shift/su_mean 0.000
_refine_ls_structure_factor_coef Fsqd
_refine_ls_weighting_details 'w=1/[\s^2^(Fo^2^)+(0.0985P)^2^+19.8873P] where P=(Fo^2^+2Fc^2^)/3'
_refine_ls_weighting_scheme calc
_refine_ls_wR_factor_gt 0.1275
_refine_ls_wR_factor_ref 0.1336
_reflns_Friedel_coverage 0.000
_reflns_number_gt 4783
_reflns_number_total 5382
_reflns_threshold_expression 'I > 2\s(I)'
_cod_data_source_file d2dt02321k2.cif
_cod_data_source_block jk418_sq
_cod_original_cell_volume 13401.6(2)
_cod_original_sg_symbol_H-M 'R -3'
_cod_database_code 7711161
_shelx_shelxl_version_number 2018/3
_shelx_space_group_comment
;
The symmetry employed for this shelxl refinement is uniquely defined
by the following loop, which should always be used as a source of
symmetry information in preference to the above space-group names.
They are only intended as comments.
;
_shelx_estimated_absorpt_t_min 0.406
_shelx_estimated_absorpt_t_max 0.907

loop_
_space_group_symop_operation_xyz
'x, y, z'
'-y, x-y, z'
'-x+y, -x, z'
'x+2/3, y+1/3, z+1/3'
'-y+2/3, x-y+1/3, z+1/3'
'-x+y+2/3, -x+1/3, z+1/3'
'x+1/3, y+2/3, z+2/3'
'-y+1/3, x-y+2/3, z+2/3'
'-x+y+1/3, -x+2/3, z+2/3'
'-x, -y, -z'
'y, -x+y, -z'
'x-y, x, -z'
'-x+2/3, -y+1/3, -z+1/3'
'y+2/3, -x+y+1/3, -z+1/3'
'x-y+2/3, x+1/3, -z+1/3'
'-x+1/3, -y+2/3, -z+2/3'
'y+1/3, -x+y+2/3, -z+2/3'
'x-y+1/3, x+2/3, -z+2/3'

loop_
_atom_site_label
_atom_site_type_symbol
_atom_site_fract_x
_atom_site_fract_y
_atom_site_fract_z
_atom_site_U_iso_or_equiv
_atom_site_adp_type
_atom_site_occupancy
_atom_site_site_symmetry_order
_atom_site_calc_flag
_atom_site_refinement_flags_posn
_atom_site_refinement_flags_adp
_atom_site_refinement_flags_occupancy
_atom_site_disorder_assembly
_atom_site_disorder_group
Ru1 Ru 0.85840(2) 0.62599(2) 0.64633(2) 0.04219(13) Uani 1 1 d . . . . .
S1 S 0.93265(3) 0.63960(3) 0.61839(7) 0.0546(2) Uani 1 1 d . . . . .
S2 S 0.78665(3) 0.60587(3) 0.69774(6) 0.0441(2) Uani 1 1 d . . . . .
P1 P 0.83687(3) 0.57358(3) 0.52124(7) 0.0481(2) Uani 1 1 d D U . . .
N1 N 0.87549(9) 0.66370(10) 0.7985(2) 0.0456(6) Uani 1 1 d . . . . .
N2 N 0.85662(10) 0.58249(10) 0.7588(2) 0.0468(6) Uani 1 1 d . . . . .
C11 C 0.95102(13) 0.67025(14) 0.8138(3) 0.0595(9) Uani 1 1 d . . . . .
H11A H 0.970859 0.671919 0.870276 0.071 Uiso 1 1 calc R U . . .
H11B H 0.968437 0.697135 0.770538 0.071 Uiso 1 1 calc R U . . .
C12 C 0.91152(12) 0.67208(13) 0.8574(3) 0.0528(8) Uani 1 1 d . . . . .
C13 C 0.91252(15) 0.68126(15) 0.9612(3) 0.0625(10) Uani 1 1 d . . . . .
H13 H 0.939002 0.689619 0.999592 0.075 Uiso 1 1 calc R U . . .
C14 C 0.87529(16) 0.67820(15) 1.0073(3) 0.0629(10) Uani 1 1 d . . . . .
H14 H 0.875352 0.683205 1.078267 0.075 Uiso 1 1 calc R U . . .
C15 C 0.83782(14) 0.66779(13) 0.9499(3) 0.0532(8) Uani 1 1 d . . . . .
H15 H 0.811522 0.664923 0.981070 0.064 Uiso 1 1 calc R U . . .
C16 C 0.83872(12) 0.66149(11) 0.8455(3) 0.0454(7) Uani 1 1 d . . . . .
C17 C 0.79897(11) 0.65137(11) 0.7843(3) 0.0447(7) Uani 1 1 d . . . . .
H17 H 0.772562 0.642475 0.830069 0.054 Uiso 1 1 calc R U . . .
C21 C 0.93882(12) 0.62796(13) 0.7503(3) 0.0537(9) Uani 1 1 d . . . . .
H21 H 0.964049 0.621339 0.755204 0.064 Uiso 1 1 calc R U . . .
C22 C 0.89671(13) 0.58846(13) 0.7928(3) 0.0520(8) Uani 1 1 d . . . . .
C23 C 0.89772(14) 0.56305(13) 0.8736(3) 0.0553(9) Uani 1 1 d . . . . .
H23 H 0.925512 0.566161 0.895754 0.066 Uiso 1 1 calc R U . . .
C24 C 0.85794(15) 0.53311(14) 0.9219(3) 0.0592(9) Uani 1 1 d . . . . .
H24 H 0.857952 0.514665 0.975704 0.071 Uiso 1 1 calc R U . . .
C25 C 0.81829(14) 0.53047(13) 0.8906(3) 0.0550(9) Uani 1 1 d . . . . .
H25 H 0.790960 0.511144 0.925056 0.066 Uiso 1 1 calc R U . . .
C26 C 0.81824(12) 0.55583(12) 0.8093(3) 0.0493(8) Uani 1 1 d . . . . .
C27 C 0.77654(12) 0.55598(12) 0.7733(3) 0.0506(8) Uani 1 1 d . . . . .
H27A H 0.758243 0.553867 0.833406 0.061 Uiso 1 1 calc R U . . .
H27B H 0.758506 0.528670 0.731683 0.061 Uiso 1 1 calc R U . . .
C311 C 0.8570(8) 0.5882(10) 0.3894(8) 0.053(4) Uani 0.57(4) 1 d D U P A 1
C321 C 0.8994(6) 0.6258(7) 0.3712(13) 0.051(3) Uani 0.57(4) 1 d D U P A 1
H321 H 0.917481 0.642935 0.426903 0.061 Uiso 0.57(4) 1 calc R U P A 1
C331 C 0.9155(7) 0.6382(7) 0.2734(13) 0.060(4) Uani 0.57(4) 1 d D U P A 1
H331 H 0.944860 0.662906 0.261747 0.072 Uiso 0.57(4) 1 calc R U P A 1
C341 C 0.8884(8) 0.6145(7) 0.1934(12) 0.062(3) Uani 0.57(4) 1 d D U P A 1
H341 H 0.900092 0.621296 0.126248 0.075 Uiso 0.57(4) 1 calc R U P A 1
C351 C 0.8451(7) 0.5814(8) 0.2089(11) 0.065(3) Uani 0.57(4) 1 d D U P A 1
H351 H 0.825971 0.567375 0.152226 0.078 Uiso 0.57(4) 1 calc R U P A 1
C361 C 0.8282(7) 0.5678(8) 0.3073(12) 0.061(4) Uani 0.57(4) 1 d D U P A 1
H361 H 0.797727 0.545039 0.317865 0.074 Uiso 0.57(4) 1 calc R U P A 1
C312 C 0.8599(10) 0.5935(14) 0.3921(10) 0.051(4) Uani 0.43(4) 1 d D U P A 2
C322 C 0.9065(7) 0.6222(8) 0.3805(14) 0.043(3) Uani 0.43(4) 1 d D U P A 2
H322 H 0.925571 0.629918 0.438206 0.052 Uiso 0.43(4) 1 calc R U P A 2
C332 C 0.9250(7) 0.6394(9) 0.2866(16) 0.049(3) Uani 0.43(4) 1 d D U P A 2
H332 H 0.956239 0.660500 0.281196 0.059 Uiso 0.43(4) 1 calc R U P A 2
C342 C 0.8987(9) 0.6262(9) 0.2013(16) 0.058(4) Uani 0.43(4) 1 d D U P A 2
H342 H 0.911667 0.638175 0.136903 0.070 Uiso 0.43(4) 1 calc R U P A 2
C352 C 0.8538(8) 0.5959(9) 0.2087(14) 0.057(3) Uani 0.43(4) 1 d D U P A 2
H352 H 0.835759 0.586641 0.149117 0.069 Uiso 0.43(4) 1 calc R U P A 2
C362 C 0.8340(8) 0.5781(9) 0.3035(16) 0.054(3) Uani 0.43(4) 1 d D U P A 2
H362 H 0.803012 0.555787 0.307345 0.065 Uiso 0.43(4) 1 calc R U P A 2
C411 C 0.77643(16) 0.53626(17) 0.4910(4) 0.0554(12) Uani 0.876(6) 1 d D U P A 1
C421 C 0.74895(19) 0.55510(19) 0.4838(4) 0.0521(13) Uani 0.876(6) 1 d D U P A 1
H421 H 0.761271 0.586264 0.497826 0.062 Uiso 0.876(6) 1 calc R U P A 1
C431 C 0.7041(2) 0.5298(2) 0.4568(8) 0.0695(15) Uani 0.876(6) 1 d D U P A 1
H431 H 0.685837 0.543301 0.453866 0.083 Uiso 0.876(6) 1 calc R U P A 1
C441 C 0.6859(2) 0.4843(2) 0.4340(7) 0.104(2) Uani 0.876(6) 1 d D U P A 1
H441 H 0.655164 0.466579 0.414911 0.124 Uiso 0.876(6) 1 calc R U P A 1
C451 C 0.7131(2) 0.4651(2) 0.4393(6) 0.109(2) Uani 0.876(6) 1 d D U P A 1
H451 H 0.700969 0.434108 0.423917 0.131 Uiso 0.876(6) 1 calc R U P A 1
C461 C 0.7583(2) 0.49118(17) 0.4672(5) 0.0800(16) Uani 0.876(6) 1 d D U P A 1
H461 H 0.776738 0.477805 0.469857 0.096 Uiso 0.876(6) 1 calc R U P A 1
C412 C 0.7753(5) 0.5366(9) 0.5171(19) 0.055(6) Uani 0.124(6) 1 d D U P A 2
C422 C 0.7509(13) 0.5520(12) 0.463(3) 0.065(7) Uani 0.124(6) 1 d D U P A 2
H422 H 0.766193 0.580437 0.430408 0.078 Uiso 0.124(6) 1 calc R U P A 2
C432 C 0.7045(13) 0.5264(15) 0.457(5) 0.075(8) Uani 0.124(6) 1 d D U P A 2
H432 H 0.687818 0.536800 0.420260 0.090 Uiso 0.124(6) 1 calc R U P A 2
C442 C 0.6830(10) 0.4855(12) 0.506(3) 0.090(7) Uani 0.124(6) 1 d D U P A 2
H442 H 0.651111 0.468248 0.503379 0.108 Uiso 0.124(6) 1 calc R U P A 2
C452 C 0.7059(9) 0.4687(10) 0.559(3) 0.095(7) Uani 0.124(6) 1 d D U P A 2
H452 H 0.690229 0.440180 0.592023 0.114 Uiso 0.124(6) 1 calc R U P A 2
C462 C 0.7530(9) 0.4945(10) 0.564(3) 0.072(6) Uani 0.124(6) 1 d D U P A 2
H462 H 0.769686 0.483357 0.598844 0.086 Uiso 0.124(6) 1 calc R U P A 2
C511 C 0.8553(6) 0.5328(5) 0.5504(15) 0.052(3) Uani 0.656(19) 1 d D U P A 1
C521 C 0.8297(9) 0.5001(9) 0.623(2) 0.059(3) Uani 0.656(19) 1 d D U P A 1
H521 H 0.801975 0.496949 0.645411 0.071 Uiso 0.656(19) 1 calc R U P A 1
C531 C 0.8445(4) 0.4720(4) 0.6625(9) 0.058(3) Uani 0.656(19) 1 d D U P A 1
H531 H 0.827751 0.450464 0.713549 0.069 Uiso 0.656(19) 1 calc R U P A 1
C541 C 0.8844(4) 0.4763(3) 0.6254(8) 0.063(2) Uani 0.656(19) 1 d D U P A 1
H541 H 0.894311 0.456603 0.649382 0.076 Uiso 0.656(19) 1 calc R U P A 1
C551 C 0.9089(4) 0.5076(4) 0.5568(9) 0.075(3) Uani 0.656(19) 1 d D U P A 1
H551 H 0.936766 0.510637 0.535188 0.090 Uiso 0.656(19) 1 calc R U P A 1
C561 C 0.8948(4) 0.5359(3) 0.5159(8) 0.064(2) Uani 0.656(19) 1 d D U P A 1
H561 H 0.912225 0.557199 0.464959 0.076 Uiso 0.656(19) 1 calc R U P A 1
C512 C 0.8496(13) 0.5285(11) 0.548(3) 0.056(5) Uani 0.344(19) 1 d D U P A 2
C522 C 0.8288(17) 0.4987(18) 0.629(4) 0.061(6) Uani 0.344(19) 1 d D U P A 2
H522 H 0.808187 0.502025 0.671598 0.073 Uiso 0.344(19) 1 calc R U P A 2
C532 C 0.8382(9) 0.4643(9) 0.649(2) 0.071(5) Uani 0.344(19) 1 d D U P A 2
H532 H 0.821201 0.441470 0.696939 0.085 Uiso 0.344(19) 1 calc R U P A 2
C542 C 0.8731(8) 0.4642(7) 0.5952(17) 0.074(4) Uani 0.344(19) 1 d D U P A 2
H542 H 0.883447 0.444304 0.615184 0.088 Uiso 0.344(19) 1 calc R U P A 2
C552 C 0.8925(8) 0.4918(7) 0.5159(16) 0.077(4) Uani 0.344(19) 1 d D U P A 2
H552 H 0.914929 0.489780 0.477419 0.092 Uiso 0.344(19) 1 calc R U P A 2
C562 C 0.8800(8) 0.5234(7) 0.4896(17) 0.074(4) Uani 0.344(19) 1 d D U P A 2
H562 H 0.892501 0.541472 0.430778 0.089 Uiso 0.344(19) 1 calc R U P A 2

loop_
_atom_site_aniso_label
_atom_site_aniso_U_11
_atom_site_aniso_U_22
_atom_site_aniso_U_33
_atom_site_aniso_U_23
_atom_site_aniso_U_13
_atom_site_aniso_U_12
Ru1 0.04020(17) 0.04709(18) 0.03949(19) 0.00523(9) 0.00054(9) 0.02198(12)
S1 0.0449(5) 0.0691(6) 0.0535(5) 0.0156(4) 0.0058(4) 0.0314(4)
S2 0.0396(4) 0.0466(4) 0.0437(4) 0.0053(3) 0.0009(3) 0.0197(3)
P1 0.0531(5) 0.0507(5) 0.0438(5) 0.0020(4) -0.0008(4) 0.0285(4)
N1 0.0453(15) 0.0489(15) 0.0405(14) 0.0023(12) -0.0046(11) 0.0219(13)
N2 0.0473(15) 0.0483(15) 0.0461(15) 0.0052(12) 0.0014(12) 0.0250(13)
C11 0.047(2) 0.065(2) 0.064(2) 0.0045(19) -0.0093(17) 0.0256(18)
C12 0.0515(19) 0.052(2) 0.055(2) 0.0029(16) -0.0124(16) 0.0254(16)
C13 0.073(3) 0.069(2) 0.053(2) -0.0067(18) -0.0223(19) 0.041(2)
C14 0.090(3) 0.071(2) 0.0434(19) -0.0079(17) -0.0160(19) 0.052(2)
C15 0.071(2) 0.060(2) 0.0398(18) 0.0029(15) -0.0049(16) 0.0407(19)
C16 0.0510(18) 0.0441(17) 0.0406(17) 0.0059(13) -0.0006(14) 0.0234(15)
C17 0.0451(17) 0.0472(17) 0.0432(16) 0.0076(14) 0.0039(13) 0.0241(15)
C21 0.0449(18) 0.064(2) 0.058(2) 0.0100(17) -0.0022(16) 0.0314(17)
C22 0.053(2) 0.059(2) 0.0500(19) 0.0042(16) -0.0001(16) 0.0322(17)
C23 0.061(2) 0.064(2) 0.054(2) 0.0101(17) 0.0016(17) 0.0414(19)
C24 0.074(2) 0.064(2) 0.053(2) 0.0127(18) 0.0056(18) 0.045(2)
C25 0.062(2) 0.056(2) 0.053(2) 0.0105(16) 0.0114(17) 0.0334(18)
C26 0.0531(19) 0.0477(18) 0.0501(19) 0.0064(14) 0.0055(15) 0.0274(16)
C27 0.0479(18) 0.0463(18) 0.055(2) 0.0114(15) 0.0081(15) 0.0214(15)
C311 0.071(5) 0.057(7) 0.045(5) 0.006(4) 0.001(5) 0.041(4)
C321 0.063(6) 0.063(5) 0.052(5) 0.009(4) 0.003(4) 0.049(4)
C331 0.070(7) 0.083(5) 0.048(6) 0.015(4) 0.006(5) 0.054(6)
C341 0.079(8) 0.073(7) 0.048(5) 0.008(5) 0.003(5) 0.048(6)
C351 0.094(7) 0.064(7) 0.047(4) -0.001(5) -0.005(4) 0.049(6)
C361 0.085(6) 0.056(7) 0.050(5) 0.000(4) -0.004(4) 0.040(5)
C312 0.069(6) 0.051(7) 0.046(6) -0.005(5) -0.006(5) 0.041(5)
C322 0.062(6) 0.058(5) 0.038(5) 0.011(4) -0.001(4) 0.051(5)
C332 0.060(6) 0.072(5) 0.045(6) 0.011(4) -0.001(5) 0.055(5)
C342 0.074(8) 0.071(8) 0.049(6) 0.003(5) 0.002(6) 0.051(6)
C352 0.082(8) 0.065(9) 0.048(5) -0.003(6) -0.009(5) 0.054(7)
C362 0.074(7) 0.056(8) 0.057(6) -0.005(5) -0.008(5) 0.050(6)
C411 0.061(3) 0.052(2) 0.051(3) -0.002(2) -0.0092(19) 0.026(2)
C421 0.054(2) 0.053(2) 0.048(3) -0.003(2) -0.009(2) 0.0261(19)
C431 0.055(3) 0.064(3) 0.081(3) -0.004(3) -0.014(2) 0.024(2)
C441 0.075(4) 0.076(4) 0.141(6) -0.015(4) -0.050(4) 0.023(3)
C451 0.097(4) 0.058(3) 0.156(6) -0.020(3) -0.061(4) 0.027(3)
C461 0.086(3) 0.062(3) 0.095(4) -0.017(3) -0.036(3) 0.039(3)
C412 0.065(8) 0.050(8) 0.052(9) -0.010(8) -0.011(8) 0.030(7)
C422 0.062(9) 0.055(9) 0.064(10) -0.004(9) -0.007(9) 0.019(9)
C432 0.062(9) 0.064(9) 0.089(10) -0.008(9) -0.023(9) 0.024(9)
C442 0.068(9) 0.069(9) 0.110(10) -0.013(9) -0.040(9) 0.017(8)
C452 0.081(9) 0.070(9) 0.120(10) -0.019(9) -0.030(9) 0.025(8)
C462 0.076(10) 0.058(9) 0.078(10) -0.018(9) -0.017(9) 0.031(8)
C511 0.061(6) 0.051(4) 0.047(4) 0.006(4) -0.001(4) 0.031(4)
C521 0.063(4) 0.059(5) 0.060(6) 0.001(4) 0.003(4) 0.035(4)
C531 0.066(4) 0.052(4) 0.056(4) 0.004(4) -0.004(3) 0.031(4)
C541 0.072(5) 0.067(5) 0.065(5) 0.004(4) 0.000(4) 0.045(4)
C551 0.076(5) 0.077(5) 0.089(6) 0.018(4) 0.015(4) 0.051(4)
C561 0.071(5) 0.066(5) 0.068(5) 0.015(4) 0.013(4) 0.044(4)
C512 0.057(7) 0.060(7) 0.057(7) 0.012(7) 0.009(6) 0.032(6)
C522 0.066(8) 0.056(8) 0.055(8) 0.011(7) 0.000(7) 0.028(7)
C532 0.080(8) 0.064(8) 0.067(8) 0.005(7) 0.012(7) 0.035(6)
C542 0.086(8) 0.067(7) 0.082(8) 0.015(7) 0.004(7) 0.048(6)
C552 0.085(8) 0.077(7) 0.075(8) 0.005(6) 0.025(6) 0.046(6)
C562 0.080(8) 0.073(7) 0.066(8) 0.014(6) 0.011(6) 0.035(6)

loop_
_atom_type_symbol
_atom_type_description
_atom_type_scat_dispersion_real
_atom_type_scat_dispersion_imag
_atom_type_scat_source
C C 0.0181 0.0091 'International Tables Vol C Tables 4.2.6.8 and 6.1.1.4'
H H 0.0000 0.0000 'International Tables Vol C Tables 4.2.6.8 and 6.1.1.4'
N N 0.0311 0.0180 'International Tables Vol C Tables 4.2.6.8 and 6.1.1.4'
P P 0.2955 0.4335 'International Tables Vol C Tables 4.2.6.8 and 6.1.1.4'
S S 0.3331 0.5567 'International Tables Vol C Tables 4.2.6.8 and 6.1.1.4'
Ru Ru 0.0552 3.2960 'International Tables Vol C Tables 4.2.6.8 and 6.1.1.4'

loop_
_geom_angle_atom_site_label_1
_geom_angle_atom_site_label_2
_geom_angle_atom_site_label_3
_geom_angle
_geom_angle_site_symmetry_1
_geom_angle_site_symmetry_3
_geom_angle_publ_flag
N2 Ru1 C17 169.04(12) . 13_666 ?
N2 Ru1 P1 93.88(9) . . ?
C17 Ru1 P1 96.67(9) 13_666 . ?
N2 Ru1 N1 71.95(11) . . ?
C17 Ru1 N1 97.62(12) 13_666 . ?
P1 Ru1 N1 165.61(7) . . ?
N2 Ru1 S2 86.10(8) . . ?
C17 Ru1 S2 95.74(9) 13_666 . ?
P1 Ru1 S2 95.76(3) . . ?
N1 Ru1 S2 81.12(7) . . ?
N2 Ru1 S1 84.00(8) . . ?
C17 Ru1 S1 93.72(9) 13_666 . ?
P1 Ru1 S1 86.31(4) . . ?
N1 Ru1 S1 94.46(8) . . ?
S2 Ru1 S1 170.00(3) . . ?
C21 S1 Ru1 92.28(12) . . ?
C17 S2 C27 108.29(17) . . ?
C17 S2 Ru1 100.01(11) . . ?
C27 S2 Ru1 96.49(12) . . ?
C512 P1 C412 95.7(17) . . ?
C511 P1 C311 100.3(15) . . ?
C511 P1 C411 102.1(7) . . ?
C311 P1 C411 97.1(7) . . ?
C512 P1 C312 104(2) . . ?
C412 P1 C312 110.9(12) . . ?
C511 P1 Ru1 110.5(7) . . ?
C512 P1 Ru1 113.9(16) . . ?
C412 P1 Ru1 112.0(6) . . ?
C311 P1 Ru1 122.6(9) . . ?
C411 P1 Ru1 120.70(18) . . ?
C312 P1 Ru1 117.6(12) . . ?
C12 N1 C16 117.8(3) . . ?
C12 N1 Ru1 124.4(2) . . ?
C16 N1 Ru1 113.2(2) . . ?
C26 N2 C22 120.7(3) . . ?
C26 N2 Ru1 120.5(2) . . ?
C22 N2 Ru1 117.5(2) . . ?
C12 C11 C21 114.9(3) . . ?
C12 C11 H11A 108.5 . . ?
C21 C11 H11A 108.5 . . ?
C12 C11 H11B 108.5 . . ?
C21 C11 H11B 108.5 . . ?
H11A C11 H11B 107.5 . . ?
N1 C12 C13 121.4(4) . . ?
N1 C12 C11 121.0(3) . . ?
C13 C12 C11 117.5(3) . . ?
C14 C13 C12 120.0(4) . . ?
C14 C13 H13 120.0 . . ?
C12 C13 H13 120.0 . . ?
C13 C14 C15 119.3(4) . . ?
C13 C14 H14 120.3 . . ?
C15 C14 H14 120.3 . . ?
C14 C15 C16 119.5(4) . . ?
C14 C15 H15 120.3 . . ?
C16 C15 H15 120.3 . . ?
N1 C16 C15 121.8(3) . . ?
N1 C16 C17 118.9(3) . . ?
C15 C16 C17 119.2(3) . . ?
C16 C17 S2 109.9(2) . . ?
C16 C17 Ru1 113.7(2) . 13_666 ?
S2 C17 Ru1 104.87(16) . 13_666 ?
C16 C17 H17 109.4 . . ?
S2 C17 H17 109.4 . . ?
Ru1 C17 H17 109.4 13_666 . ?
C22 C21 C11 109.3(3) . . ?
C22 C21 S1 112.8(3) . . ?
C11 C21 S1 108.6(3) . . ?
C22 C21 H21 108.7 . . ?
C11 C21 H21 108.7 . . ?
S1 C21 H21 108.7 . . ?
N2 C22 C23 120.0(3) . . ?
N2 C22 C21 117.0(3) . . ?
C23 C22 C21 122.4(3) . . ?
C24 C23 C22 119.5(4) . . ?
C24 C23 H23 120.2 . . ?
C22 C23 H23 120.2 . . ?
C25 C24 C23 119.0(3) . . ?
C25 C24 H24 120.5 . . ?
C23 C24 H24 120.5 . . ?
C24 C25 C26 120.2(4) . . ?
C24 C25 H25 119.9 . . ?
C26 C25 H25 119.9 . . ?
N2 C26 C25 120.2(3) . . ?
N2 C26 C27 116.7(3) . . ?
C25 C26 C27 123.1(3) . . ?
C26 C27 S2 115.5(2) . . ?
C26 C27 H27A 108.4 . . ?
S2 C27 H27A 108.4 . . ?
C26 C27 H27B 108.4 . . ?
S2 C27 H27B 108.4 . . ?
H27A C27 H27B 107.5 . . ?
C361 C311 C321 118.6(10) . . ?
C361 C311 P1 121.3(12) . . ?
C321 C311 P1 119.2(12) . . ?
C331 C321 C311 120.9(12) . . ?
C331 C321 H321 119.5 . . ?
C311 C321 H321 119.5 . . ?
C341 C331 C321 119.2(11) . . ?
C341 C331 H331 120.4 . . ?
C321 C331 H331 120.4 . . ?
C351 C341 C331 120.8(11) . . ?
C351 C341 H341 119.6 . . ?
C331 C341 H341 119.6 . . ?
C341 C351 C361 121.0(11) . . ?
C341 C351 H351 119.5 . . ?
C361 C351 H351 119.5 . . ?
C311 C361 C351 118.6(11) . . ?
C311 C361 H361 120.7 . . ?
C351 C361 H361 120.7 . . ?
C362 C312 C322 117.3(12) . . ?
C362 C312 P1 123.6(15) . . ?
C322 C312 P1 118.9(15) . . ?
C332 C322 C312 121.1(12) . . ?
C332 C322 H322 119.5 . . ?
C312 C322 H322 119.5 . . ?
C342 C332 C322 120.6(13) . . ?
C342 C332 H332 119.7 . . ?
C322 C332 H332 119.7 . . ?
C352 C342 C332 119.9(13) . . ?
C352 C342 H342 120.0 . . ?
C332 C342 H342 120.0 . . ?
C342 C352 C362 120.8(13) . . ?
C342 C352 H352 119.6 . . ?
C362 C352 H352 119.6 . . ?
C312 C362 C352 119.9(12) . . ?
C312 C362 H362 120.1 . . ?
C352 C362 H362 120.1 . . ?
C461 C411 C421 118.3(5) . . ?
C461 C411 P1 122.9(4) . . ?
C421 C411 P1 118.6(4) . . ?
C431 C421 C411 121.7(5) . . ?
C431 C421 H421 119.1 . . ?
C411 C421 H421 119.1 . . ?
C421 C431 C441 119.7(6) . . ?
C421 C431 H431 120.1 . . ?
C441 C431 H431 120.1 . . ?
C451 C441 C431 119.2(6) . . ?
C451 C441 H441 120.4 . . ?
C431 C441 H441 120.4 . . ?
C441 C451 C461 120.3(5) . . ?
C441 C451 H451 119.8 . . ?
C461 C451 H451 119.8 . . ?
C411 C461 C451 120.7(5) . . ?
C411 C461 H461 119.7 . . ?
C451 C461 H461 119.7 . . ?
C422 C412 C462 119.8(17) . . ?
C422 C412 P1 117(2) . . ?
C462 C412 P1 123(2) . . ?
C432 C422 C412 121(2) . . ?
C432 C422 H422 119.7 . . ?
C412 C422 H422 119.7 . . ?
C442 C432 C422 119(2) . . ?
C442 C432 H432 120.6 . . ?
C422 C432 H432 120.6 . . ?
C432 C442 C452 122.6(19) . . ?
C432 C442 H442 118.7 . . ?
C452 C442 H442 118.7 . . ?
C442 C452 C462 118.4(19) . . ?
C442 C452 H452 120.8 . . ?
C462 C452 H452 120.8 . . ?
C412 C462 C452 119.9(18) . . ?
C412 C462 H462 120.1 . . ?
C452 C462 H462 120.1 . . ?
C561 C511 C521 118.9(8) . . ?
C561 C511 P1 124.7(8) . . ?
C521 C511 P1 115.9(8) . . ?
C531 C521 C511 120.8(11) . . ?
C531 C521 H521 119.6 . . ?
C511 C521 H521 119.6 . . ?
C541 C531 C521 118.2(8) . . ?
C541 C531 H531 120.9 . . ?
C521 C531 H531 120.9 . . ?
C551 C541 C531 121.2(8) . . ?
C551 C541 H541 119.4 . . ?
C531 C541 H541 119.4 . . ?
C541 C551 C561 121.6(7) . . ?
C541 C551 H551 119.2 . . ?
C561 C551 H551 119.2 . . ?
C511 C561 C551 119.3(7) . . ?
C511 C561 H561 120.4 . . ?
C551 C561 H561 120.4 . . ?
C562 C512 C522 118.5(14) . . ?
C562 C512 P1 120.8(16) . . ?
C522 C512 P1 120.7(18) . . ?
C532 C522 C512 120.4(19) . . ?
C532 C522 H522 119.8 . . ?
C512 C522 H522 119.8 . . ?
C542 C532 C522 118.3(16) . . ?
C542 C532 H532 120.8 . . ?
C522 C532 H532 120.8 . . ?
C552 C542 C532 121.2(15) . . ?
C552 C542 H542 119.4 . . ?
C532 C542 H542 119.4 . . ?
C542 C552 C562 120.2(14) . . ?
C542 C552 H552 119.9 . . ?
C562 C552 H552 119.9 . . ?
C512 C562 C552 120.4(13) . . ?
C512 C562 H562 119.8 . . ?
C552 C562 H562 119.8 . . ?

loop_
_geom_bond_atom_site_label_1
_geom_bond_atom_site_label_2
_geom_bond_distance
_geom_bond_site_symmetry_2
_geom_bond_publ_flag
Ru1 N2 2.080(3) . ?
Ru1 C17 2.194(3) 13_666 ?
Ru1 P1 2.2713(10) . ?
Ru1 N1 2.297(3) . ?
Ru1 S2 2.2996(8) . ?
Ru1 S1 2.3758(9) . ?
S1 C21 1.818(4) . ?
S2 C17 1.803(4) . ?
S2 C27 1.855(3) . ?
P1 C511 1.839(7) . ?
P1 C512 1.840(13) . ?
P1 C412 1.841(15) . ?
P1 C311 1.842(9) . ?
P1 C411 1.854(5) . ?
P1 C312 1.855(11) . ?
N1 C12 1.362(4) . ?
N1 C16 1.372(5) . ?
N2 C26 1.344(4) . ?
N2 C22 1.360(5) . ?
C11 C12 1.501(6) . ?
C11 C21 1.539(6) . ?
C11 H11A 0.9900 . ?
C11 H11B 0.9900 . ?
C12 C13 1.398(6) . ?
C13 C14 1.369(6) . ?
C13 H13 0.9500 . ?
C14 C15 1.375(6) . ?
C14 H14 0.9500 . ?
C15 C16 1.393(5) . ?
C15 H15 0.9500 . ?
C16 C17 1.468(5) . ?
C17 H17 1.0000 . ?
C21 C22 1.509(5) . ?
C21 H21 1.0000 . ?
C22 C23 1.386(5) . ?
C23 C24 1.384(6) . ?
C23 H23 0.9500 . ?
C24 C25 1.379(6) . ?
C24 H24 0.9500 . ?
C25 C26 1.379(5) . ?
C25 H25 0.9500 . ?
C26 C27 1.508(5) . ?
C27 H27A 0.9900 . ?
C27 H27B 0.9900 . ?
C311 C361 1.394(10) . ?
C311 C321 1.399(12) . ?
C321 C331 1.382(11) . ?
C321 H321 0.9500 . ?
C331 C341 1.369(12) . ?
C331 H331 0.9500 . ?
C341 C351 1.362(12) . ?
C341 H341 0.9500 . ?
C351 C361 1.400(11) . ?
C351 H351 0.9500 . ?
C361 H361 0.9500 . ?
C312 C362 1.401(12) . ?
C312 C322 1.404(14) . ?
C322 C332 1.379(12) . ?
C322 H322 0.9500 . ?
C332 C342 1.369(13) . ?
C332 H332 0.9500 . ?
C342 C352 1.362(13) . ?
C342 H342 0.9500 . ?
C352 C362 1.406(13) . ?
C352 H352 0.9500 . ?
C362 H362 0.9500 . ?
C411 C461 1.383(7) . ?
C411 C421 1.386(6) . ?
C421 C431 1.380(6) . ?
C421 H421 0.9500 . ?
C431 C441 1.392(9) . ?
C431 H431 0.9500 . ?
C441 C451 1.385(9) . ?
C441 H441 0.9500 . ?
C451 C461 1.395(7) . ?
C451 H451 0.9500 . ?
C461 H461 0.9500 . ?
C412 C422 1.387(16) . ?
C412 C462 1.393(16) . ?
C422 C432 1.381(16) . ?
C422 H422 0.9500 . ?
C432 C442 1.373(17) . ?
C432 H432 0.9500 . ?
C442 C452 1.375(17) . ?
C442 H442 0.9500 . ?
C452 C462 1.401(16) . ?
C452 H452 0.9500 . ?
C462 H462 0.9500 . ?
C511 C561 1.382(10) . ?
C511 C521 1.399(10) . ?
C521 C531 1.395(11) . ?
C521 H521 0.9500 . ?
C531 C541 1.387(9) . ?
C531 H531 0.9500 . ?
C541 C551 1.331(9) . ?
C541 H541 0.9500 . ?
C551 C561 1.391(9) . ?
C551 H551 0.9500 . ?
C561 H561 0.9500 . ?
C512 C562 1.376(16) . ?
C512 C522 1.402(15) . ?
C522 C532 1.392(17) . ?
C522 H522 0.9500 . ?
C532 C542 1.390(15) . ?
C532 H532 0.9500 . ?
C542 C552 1.340(14) . ?
C542 H542 0.9500 . ?
C552 C562 1.393(15) . ?
C552 H552 0.9500 . ?
C562 H562 0.9500 . ?

loop_
_geom_torsion_atom_site_label_1
_geom_torsion_atom_site_label_2
_geom_torsion_atom_site_label_3
_geom_torsion_atom_site_label_4
_geom_torsion
_geom_torsion_site_symmetry_1
_geom_torsion_site_symmetry_2
_geom_torsion_site_symmetry_3
_geom_torsion_site_symmetry_4
_geom_torsion_publ_flag
C16 N1 C12 C13 -4.4(5) . . . . ?
Ru1 N1 C12 C13 -158.6(3) . . . . ?
C16 N1 C12 C11 173.6(3) . . . . ?
Ru1 N1 C12 C11 19.4(5) . . . . ?
C21 C11 C12 N1 -48.4(5) . . . . ?
C21 C11 C12 C13 129.6(4) . . . . ?
N1 C12 C13 C14 5.6(6) . . . . ?
C11 C12 C13 C14 -172.4(4) . . . . ?
C12 C13 C14 C15 -2.5(6) . . . . ?
C13 C14 C15 C16 -1.3(6) . . . . ?
C12 N1 C16 C15 0.4(5) . . . . ?
Ru1 N1 C16 C15 157.4(3) . . . . ?
C12 N1 C16 C17 -178.5(3) . . . . ?
Ru1 N1 C16 C17 -21.5(4) . . . . ?
C14 C15 C16 N1 2.5(5) . . . . ?
C14 C15 C16 C17 -178.7(3) . . . . ?
N1 C16 C17 S2 44.2(4) . . . . ?
C15 C16 C17 S2 -134.7(3) . . . . ?
N1 C16 C17 Ru1 -73.0(3) . . . 13_666 ?
C15 C16 C17 Ru1 108.1(3) . . . 13_666 ?
C27 S2 C17 C16 59.0(3) . . . . ?
Ru1 S2 C17 C16 -41.3(2) . . . . ?
C27 S2 C17 Ru1 -178.42(14) . . . 13_666 ?
Ru1 S2 C17 Ru1 81.26(13) . . . 13_666 ?
C12 C11 C21 C22 -32.4(4) . . . . ?
C12 C11 C21 S1 91.0(3) . . . . ?
Ru1 S1 C21 C22 40.6(3) . . . . ?
Ru1 S1 C21 C11 -80.8(2) . . . . ?
C26 N2 C22 C23 7.4(5) . . . . ?
Ru1 N2 C22 C23 174.5(3) . . . . ?
C26 N2 C22 C21 -163.4(3) . . . . ?
Ru1 N2 C22 C21 3.6(4) . . . . ?
C11 C21 C22 N2 86.5(4) . . . . ?
S1 C21 C22 N2 -34.4(4) . . . . ?
C11 C21 C22 C23 -84.0(4) . . . . ?
S1 C21 C22 C23 155.0(3) . . . . ?
N2 C22 C23 C24 -2.8(6) . . . . ?
C21 C22 C23 C24 167.5(4) . . . . ?
C22 C23 C24 C25 -2.3(6) . . . . ?
C23 C24 C25 C26 3.0(6) . . . . ?
C22 N2 C26 C25 -6.7(5) . . . . ?
Ru1 N2 C26 C25 -173.4(3) . . . . ?
C22 N2 C26 C27 172.5(3) . . . . ?
Ru1 N2 C26 C27 5.8(4) . . . . ?
C24 C25 C26 N2 1.5(6) . . . . ?
C24 C25 C26 C27 -177.7(4) . . . . ?
N2 C26 C27 S2 -20.7(4) . . . . ?
C25 C26 C27 S2 158.4(3) . . . . ?
C17 S2 C27 C26 -80.4(3) . . . . ?
Ru1 S2 C27 C26 22.4(3) . . . . ?
C511 P1 C311 C361 98(3) . . . . ?
C411 P1 C311 C361 -6(3) . . . . ?
Ru1 P1 C311 C361 -140(2) . . . . ?
C511 P1 C311 C321 -94(3) . . . . ?
C411 P1 C311 C321 163(3) . . . . ?
Ru1 P1 C311 C321 29(4) . . . . ?
C361 C311 C321 C331 -10(4) . . . . ?
P1 C311 C321 C331 -179.1(19) . . . . ?
C311 C321 C331 C341 3(3) . . . . ?
C321 C331 C341 C351 5(3) . . . . ?
C331 C341 C351 C361 -6(3) . . . . ?
C321 C311 C361 C351 9(4) . . . . ?
P1 C311 C361 C351 178(2) . . . . ?
C341 C351 C361 C311 -1(3) . . . . ?
C512 P1 C312 C362 96(4) . . . . ?
C412 P1 C312 C362 -6(4) . . . . ?
Ru1 P1 C312 C362 -137(3) . . . . ?
C512 P1 C312 C322 -78(4) . . . . ?
C412 P1 C312 C322 180(3) . . . . ?
Ru1 P1 C312 C322 49(4) . . . . ?
C362 C312 C322 C332 9(6) . . . . ?
P1 C312 C322 C332 -177(2) . . . . ?
C312 C322 C332 C342 -5(4) . . . . ?
C322 C332 C342 C352 0(4) . . . . ?
C332 C342 C352 C362 1(3) . . . . ?
C322 C312 C362 C352 -8(5) . . . . ?
P1 C312 C362 C352 178(3) . . . . ?
C342 C352 C362 C312 3(4) . . . . ?
C511 P1 C411 C461 -17.6(8) . . . . ?
C311 P1 C411 C461 84.6(14) . . . . ?
Ru1 P1 C411 C461 -140.6(5) . . . . ?
C511 P1 C411 C421 167.9(7) . . . . ?
C311 P1 C411 C421 -89.9(14) . . . . ?
Ru1 P1 C411 C421 44.8(5) . . . . ?
C461 C411 C421 C431 2.0(9) . . . . ?
P1 C411 C421 C431 176.9(5) . . . . ?
C411 C421 C431 C441 -1.4(12) . . . . ?
C421 C431 C441 C451 0.4(14) . . . . ?
C431 C441 C451 C461 -0.1(14) . . . . ?
C421 C411 C461 C451 -1.7(10) . . . . ?
P1 C411 C461 C451 -176.3(6) . . . . ?
C441 C451 C461 C411 0.7(13) . . . . ?
C512 P1 C412 C422 -157(2) . . . . ?
C312 P1 C412 C422 -49(3) . . . . ?
Ru1 P1 C412 C422 84(2) . . . . ?
C512 P1 C412 C462 22(2) . . . . ?
C312 P1 C412 C462 130(3) . . . . ?
Ru1 P1 C412 C462 -96(2) . . . . ?
C462 C412 C422 C432 1(3) . . . . ?
P1 C412 C422 C432 -179(2) . . . . ?
C412 C422 C432 C442 1(5) . . . . ?
C422 C432 C442 C452 -1(6) . . . . ?
C432 C442 C452 C462 0(6) . . . . ?
C422 C412 C462 C452 -2(3) . . . . ?
P1 C412 C462 C452 179(2) . . . . ?
C442 C452 C462 C412 1(5) . . . . ?
C311 P1 C511 C561 36.4(19) . . . . ?
C411 P1 C511 C561 136.0(16) . . . . ?
Ru1 P1 C511 C561 -94.4(17) . . . . ?
C311 P1 C511 C521 -152(2) . . . . ?
C411 P1 C511 C521 -53(2) . . . . ?
Ru1 P1 C511 C521 77(2) . . . . ?
C561 C511 C521 C531 2(4) . . . . ?
P1 C511 C521 C531 -170(2) . . . . ?
C511 C521 C531 C541 -2(4) . . . . ?
C521 C531 C541 C551 3(2) . . . . ?
C531 C541 C551 C561 -2.9(15) . . . . ?
C521 C511 C561 C551 -2(3) . . . . ?
P1 C511 C561 C551 169.0(12) . . . . ?
C541 C551 C561 C511 2.7(17) . . . . ?
C412 P1 C512 C562 128(4) . . . . ?
C312 P1 C512 C562 15(4) . . . . ?
Ru1 P1 C512 C562 -115(3) . . . . ?
C412 P1 C512 C522 -53(5) . . . . ?
C312 P1 C512 C522 -166(5) . . . . ?
Ru1 P1 C512 C522 65(5) . . . . ?
C562 C512 C522 C532 -1(9) . . . . ?
P1 C512 C522 C532 179(4) . . . . ?
C512 C522 C532 C542 9(8) . . . . ?
C522 C532 C542 C552 -11(5) . . . . ?
C532 C542 C552 C562 4(3) . . . . ?
C522 C512 C562 C552 -5(6) . . . . ?
P1 C512 C562 C552 174(2) . . . . ?
C542 C552 C562 C512 4(4) . . . . ?
